data_7109659
loop_
_publ_author_name
'Jun-Wei Zhang'
'Quan Cai'
'Qing Gu'
'Xiao-Xin Shi'
'Shu-Li You'

_publ_section_title
;
 Enantioselective synthesis of benzofurans and benzoxazines via an olefin
 cross-metathesis-intramolecular oxo-Michael reaction
;
_journal_name_full Chem.Commun.
_journal_page_first 7750
_journal_paper_doi 10.1039/c3cc43937b
_journal_volume 49
_journal_year 2013
_chemical_formula_sum 'C23 H21 Br N2 O2'
_chemical_formula_weight 437.33
_chemical_name_systematic
; 
 ? 
;
_space_group_IT_number 2
_symmetry_cell_setting triclinic
_symmetry_space_group_name_Hall '-P 1'
_symmetry_space_group_name_H-M 'P -1'
_atom_sites_solution_hydrogens geom
_atom_sites_solution_primary direct
_atom_sites_solution_secondary difmap
_audit_creation_method SHELXL-97
_cell_angle_alpha 104.433(3)
_cell_angle_beta 90.414(3)
_cell_angle_gamma 95.735(3)
_cell_formula_units_Z 2
_cell_length_a 5.1604(7)
_cell_length_b 13.8657(19)
_cell_length_c 14.351(2)
_cell_measurement_reflns_used 1812
_cell_measurement_temperature 293(2)
_cell_measurement_theta_max 46.445
_cell_measurement_theta_min 4.733
_cell_volume 988.9(2)
_computing_cell_refinement 'Bruker SMART'
_computing_data_collection 'Bruker SMART'
_computing_data_reduction 'Bruker SHELXTL'
_computing_molecular_graphics 'Bruker SHELXTL'
_computing_publication_material 'Bruker SHELXTL'
_computing_structure_refinement 'SHELXL-97 (Sheldrick, 1997)'
_computing_structure_solution 'SHELXS-97 (Sheldrick, 1990)'
_diffrn_ambient_temperature 293(2)
_diffrn_measured_fraction_theta_full 0.996
_diffrn_measured_fraction_theta_max 0.996
_diffrn_measurement_device_type 'CCD area detector'
_diffrn_measurement_method 'phi and omega scans'
_diffrn_radiation_monochromator graphite
_diffrn_radiation_source 'fine-focus sealed tube'
_diffrn_radiation_type MoK\a
_diffrn_radiation_wavelength 0.71073
_diffrn_reflns_av_R_equivalents 0.0276
_diffrn_reflns_av_sigmaI/netI 0.0633
_diffrn_reflns_limit_h_max 6
_diffrn_reflns_limit_h_min -6
_diffrn_reflns_limit_k_max 16
_diffrn_reflns_limit_k_min -16
_diffrn_reflns_limit_l_max 17
_diffrn_reflns_limit_l_min -16
_diffrn_reflns_number 5735
_diffrn_reflns_theta_full 25.49
_diffrn_reflns_theta_max 25.49
_diffrn_reflns_theta_min 1.52
_exptl_absorpt_coefficient_mu 2.100
_exptl_absorpt_correction_T_max 1.00000
_exptl_absorpt_correction_T_min 0.55005
_exptl_absorpt_correction_type empirical
_exptl_absorpt_process_details sadabs
_exptl_crystal_colour colorless
_exptl_crystal_density_diffrn 1.469
_exptl_crystal_density_method 'not measured'
_exptl_crystal_description prismatic
_exptl_crystal_F_000 448
_exptl_crystal_size_max 0.342
_exptl_crystal_size_mid 0.121
_exptl_crystal_size_min 0.078
_refine_diff_density_max 0.496
_refine_diff_density_min -0.458
_refine_diff_density_rms 0.095
_refine_ls_extinction_method none
_refine_ls_goodness_of_fit_ref 1.131
_refine_ls_hydrogen_treatment constr
_refine_ls_matrix_type full
_refine_ls_number_parameters 338
_refine_ls_number_reflns 3686
_refine_ls_number_restraints 112
_refine_ls_restrained_S_all 1.129
_refine_ls_R_factor_all 0.1173
_refine_ls_R_factor_gt 0.0954
_refine_ls_shift/su_max 0.001
_refine_ls_shift/su_mean 0.000
_refine_ls_structure_factor_coef Fsqd
_refine_ls_weighting_details 'calc w=1/[\s^2^(Fo^2^)+(0.0000P)^2^+8.2221P] where P=(Fo^2^+2Fc^2^)/3'
_refine_ls_weighting_scheme calc
_refine_ls_wR_factor_gt 0.2263
_refine_ls_wR_factor_ref 0.2364
_reflns_number_gt 2688
_reflns_number_total 3686
_reflns_threshold_expression >2sigma(I)
_cod_data_source_file c3cc43937b.txt
_cod_data_source_block cd212491
_cod_original_sg_symbol_H-M P-1
_cod_database_code 7109659

loop_
_symmetry_equiv_pos_as_xyz
'x, y, z'
'-x, -y, -z'

loop_
_atom_site_label
_atom_site_type_symbol
_atom_site_fract_x
_atom_site_fract_y
_atom_site_fract_z
_atom_site_U_iso_or_equiv
_atom_site_adp_type
_atom_site_occupancy
_atom_site_symmetry_multiplicity
_atom_site_calc_flag
_atom_site_refinement_flags
_atom_site_disorder_assembly
_atom_site_disorder_group
Br1 Br 0.5294(2) 0.87302(8) 0.44594(9) 0.0812(5) Uani 1 1 d . . .
N1 N 1.3544(13) 0.5148(5) 0.4144(5) 0.0510(17) Uani 1 1 d . . .
O1 O 1.5081(13) 0.4360(4) 0.3896(4) 0.0592(16) Uani 1 1 d . . .
H1 H 1.5940 0.4335 0.4371 0.089 Uiso 1 1 calc R . .
O2 O 0.949(2) 0.4639(9) 0.1373(8) 0.038(2) Uani 0.50 1 d P A 1
N2 N 0.837(3) 0.2640(12) 0.1583(13) 0.055(3) Uani 0.50 1 d PU A 1
C3 C 1.114(4) 0.4098(10) 0.1781(12) 0.068(5) Uani 0.60 1 d PDU A 1
H3 H 1.2165 0.3745 0.1255 0.082 Uiso 0.60 1 calc PR A 1
C5 C 0.715(4) 0.2965(17) 0.0852(17) 0.053(3) Uani 0.50 1 d PU A 1
C6 C 0.776(3) 0.3937(15) 0.0739(12) 0.045(3) Uani 0.50 1 d PU A 1
C7 C 0.661(3) 0.4254(14) 0.0010(12) 0.053(3) Uani 0.50 1 d PU A 1
H7 H 0.7079 0.4889 -0.0081 0.064 Uiso 0.50 1 calc PR A 1
C8 C 0.473(4) 0.3593(16) -0.0582(13) 0.063(3) Uani 0.50 1 d PU A 1
H8 H 0.3827 0.3820 -0.1035 0.076 Uiso 0.50 1 calc PR A 1
C9 C 0.416(4) 0.2650(19) -0.0533(15) 0.066(4) Uani 0.50 1 d PU A 1
H9 H 0.2916 0.2226 -0.0956 0.079 Uiso 0.50 1 calc PR A 1
C10 C 0.542(3) 0.2311(12) 0.0152(11) 0.063(4) Uani 0.50 1 d PU A 1
H10 H 0.5122 0.1639 0.0155 0.076 Uiso 0.50 1 calc PR A 1
C17 C 0.692(3) 0.1915(12) 0.2024(11) 0.061(4) Uani 0.50 1 d PRU A 1
H17A H 0.5443 0.1589 0.1600 0.074 Uiso 0.50 1 calc PR A 1
H17B H 0.6231 0.2278 0.2623 0.074 Uiso 0.50 1 calc PR A 1
O2' O 1.009(2) 0.3999(10) 0.1060(8) 0.050(3) Uani 0.50 1 d P A 2
N2' N 0.739(3) 0.2647(13) 0.1958(11) 0.048(3) Uani 0.50 1 d PU A 2
C3' C 1.015(3) 0.4297(11) 0.2088(15) 0.041(6) Uani 0.40 1 d PDU A 2
H3' H 0.8721 0.4689 0.2351 0.050 Uiso 0.40 1 calc PR A 2
C5' C 0.674(4) 0.2642(15) 0.1017(14) 0.045(3) Uani 0.50 1 d PU A 2
C6' C 0.796(4) 0.3330(17) 0.0587(13) 0.048(3) Uani 0.50 1 d PU A 2
C7' C 0.734(4) 0.3404(14) -0.0314(12) 0.057(3) Uani 0.50 1 d PU A 2
H7' H 0.8271 0.3887 -0.0562 0.068 Uiso 0.50 1 calc PR A 2
C8' C 0.536(4) 0.2780(16) -0.0866(15) 0.061(3) Uani 0.50 1 d PU A 2
H8' H 0.4900 0.2817 -0.1483 0.074 Uiso 0.50 1 calc PR A 2
C9' C 0.409(4) 0.2091(16) -0.0422(14) 0.056(3) Uani 0.50 1 d PU A 2
H9' H 0.2739 0.1651 -0.0769 0.067 Uiso 0.50 1 calc PR A 2
C10' C 0.467(3) 0.2006(10) 0.0471(9) 0.050(3) Uani 0.50 1 d PU A 2
H10' H 0.3709 0.1533 0.0725 0.060 Uiso 0.50 1 calc PR A 2
C17' C 0.649(3) 0.1855(10) 0.2418(9) 0.054(4) Uani 0.50 1 d PRU A 2
H17C H 0.4800 0.1537 0.2147 0.065 Uiso 0.50 1 calc PR A 2
H17D H 0.6326 0.2132 0.3103 0.065 Uiso 0.50 1 calc PR A 2
C1 C 1.2528(14) 0.5375(5) 0.3424(5) 0.0378(16) Uani 1 1 d . A .
C2 C 1.2981(16) 0.4872(6) 0.2419(6) 0.053(2) Uani 1 1 d D . .
H2A H 1.4598 0.4573 0.2430 0.064 Uiso 0.50 1 calc PR A 1
H2B H 1.3329 0.5400 0.2089 0.064 Uiso 0.50 1 calc PR A 1
H2C H 1.3482 0.5343 0.2060 0.064 Uiso 0.50 1 d PR A 2
H2D H 1.4289 0.4419 0.2390 0.064 Uiso 0.50 1 d PR A 2
C4 C 0.9971(17) 0.3302(7) 0.2298(7) 0.062(2) Uani 1 1 d D . .
H4A H 1.1327 0.2965 0.2517 0.074 Uiso 0.50 1 calc PR A 1
H4B H 0.8972 0.3604 0.2844 0.074 Uiso 0.50 1 calc PR A 1
H4C H 1.1371 0.2948 0.1975 0.074 Uiso 0.50 1 d PR A 2
H4D H 1.0183 0.3414 0.2965 0.074 Uiso 0.50 1 d PR A 2
C11 C 1.0755(15) 0.6180(6) 0.3677(6) 0.0422(18) Uani 1 1 d . . .
C12 C 0.9754(17) 0.6454(7) 0.4575(6) 0.055(2) Uani 1 1 d . A .
H12 H 1.0171 0.6120 0.5034 0.066 Uiso 1 1 calc R . .
C13 C 0.8134(19) 0.7215(7) 0.4820(7) 0.064(3) Uani 1 1 d . . .
H13 H 0.7493 0.7394 0.5436 0.077 Uiso 1 1 calc R A .
C14 C 0.7500(16) 0.7694(6) 0.4143(7) 0.052(2) Uani 1 1 d . A .
C15 C 0.8443(19) 0.7444(7) 0.3246(7) 0.062(2) Uani 1 1 d . . .
H15 H 0.8012 0.7786 0.2795 0.074 Uiso 1 1 calc R A .
C16 C 1.0054(18) 0.6678(6) 0.2996(6) 0.055(2) Uani 1 1 d . A .
H16 H 1.0664 0.6499 0.2375 0.066 Uiso 1 1 calc R . .
C18 C 0.851(2) 0.1080(7) 0.2245(8) 0.071(3) Uani 1 1 d . . .
C19 C 0.963(3) 0.0597(10) 0.1439(9) 0.119(6) Uani 1 1 d . A .
H19 H 0.9385 0.0780 0.0866 0.143 Uiso 1 1 calc R . .
C20 C 1.113(3) -0.0168(10) 0.1459(12) 0.124(6) Uani 1 1 d . . .
H20 H 1.1794 -0.0525 0.0890 0.149 Uiso 1 1 calc R A .
C21 C 1.162(3) -0.0398(9) 0.2264(11) 0.092(4) Uani 1 1 d . A .
H21 H 1.2706 -0.0892 0.2275 0.111 Uiso 1 1 calc R . .
C22 C 1.057(3) 0.0078(10) 0.3070(10) 0.096(4) Uani 1 1 d . . .
H22 H 1.0934 -0.0091 0.3641 0.116 Uiso 1 1 calc R A .
C23 C 0.897(2) 0.0807(8) 0.3082(8) 0.083(3) Uani 1 1 d . A .
H23 H 0.8211 0.1115 0.3650 0.100 Uiso 1 1 calc R . .

loop_
_atom_site_aniso_label
_atom_site_aniso_U_11
_atom_site_aniso_U_22
_atom_site_aniso_U_33
_atom_site_aniso_U_23
_atom_site_aniso_U_13
_atom_site_aniso_U_12
Br1 0.0752(7) 0.0585(6) 0.1092(10) 0.0115(5) -0.0056(6) 0.0291(5)
N1 0.054(4) 0.057(4) 0.045(4) 0.012(3) -0.002(3) 0.024(3)
O1 0.075(4) 0.064(4) 0.047(3) 0.017(3) 0.002(3) 0.036(3)
O2 0.035(6) 0.043(6) 0.042(7) 0.019(5) -0.004(5) 0.008(5)
N2 0.048(6) 0.050(6) 0.066(8) 0.016(6) -0.001(6) 0.003(5)
C3 0.110(13) 0.034(7) 0.060(11) -0.004(7) -0.036(10) 0.041(9)
C5 0.043(6) 0.059(6) 0.055(6) 0.011(6) -0.003(5) 0.001(5)
C6 0.037(6) 0.057(6) 0.044(6) 0.020(6) 0.002(5) -0.006(6)
C7 0.043(6) 0.071(7) 0.043(6) 0.020(6) -0.004(5) -0.016(6)
C8 0.053(7) 0.085(7) 0.045(6) 0.015(6) -0.008(6) -0.018(6)
C9 0.055(7) 0.082(8) 0.047(7) 0.003(7) -0.004(6) -0.016(7)
C10 0.055(7) 0.072(7) 0.052(7) 0.001(6) -0.003(6) -0.005(6)
C17 0.052(8) 0.058(8) 0.073(10) 0.017(8) 0.002(8) 0.004(7)
O2' 0.049(7) 0.070(9) 0.035(7) 0.025(6) -0.012(5) -0.010(7)
N2' 0.054(7) 0.055(6) 0.038(6) 0.016(5) 0.012(5) 0.006(6)
C3' 0.051(11) 0.035(10) 0.033(10) -0.011(8) 0.001(8) 0.031(9)
C5' 0.049(6) 0.053(6) 0.038(5) 0.018(5) 0.007(5) 0.006(5)
C6' 0.050(6) 0.060(7) 0.037(6) 0.019(6) -0.001(5) 0.003(6)
C7' 0.058(7) 0.069(7) 0.046(6) 0.023(6) -0.007(5) -0.007(6)
C8' 0.062(7) 0.070(7) 0.050(6) 0.018(6) -0.011(6) -0.008(6)
C9' 0.057(7) 0.062(7) 0.047(6) 0.013(6) -0.009(6) -0.003(6)
C10' 0.051(6) 0.054(6) 0.045(6) 0.015(5) 0.004(5) 0.002(6)
C17' 0.063(8) 0.063(8) 0.040(7) 0.017(7) 0.020(7) 0.009(7)
C1 0.033(4) 0.042(4) 0.038(4) 0.011(3) -0.001(3) -0.002(3)
C2 0.062(5) 0.060(5) 0.044(5) 0.019(4) -0.003(4) 0.023(4)
C4 0.047(5) 0.076(6) 0.061(6) 0.014(5) -0.012(4) 0.015(5)
C11 0.038(4) 0.044(4) 0.045(5) 0.014(3) -0.009(3) 0.001(3)
C12 0.059(5) 0.062(5) 0.055(5) 0.028(4) 0.009(4) 0.021(4)
C13 0.077(7) 0.065(6) 0.057(6) 0.022(5) 0.017(5) 0.027(5)
C14 0.047(5) 0.039(4) 0.068(6) 0.011(4) -0.012(4) 0.005(4)
C15 0.082(7) 0.059(5) 0.049(5) 0.017(4) -0.017(5) 0.021(5)
C16 0.072(6) 0.053(5) 0.038(5) 0.007(4) -0.012(4) 0.016(4)
C18 0.078(7) 0.053(5) 0.074(7) 0.001(5) -0.023(6) 0.011(5)
C19 0.214(17) 0.095(9) 0.058(7) 0.015(7) -0.012(9) 0.073(11)
C20 0.185(17) 0.085(9) 0.112(12) 0.021(8) 0.040(11) 0.065(10)
C21 0.110(10) 0.079(8) 0.103(10) 0.044(8) 0.007(8) 0.025(7)
C22 0.113(10) 0.088(9) 0.098(10) 0.051(8) -0.044(8) -0.006(8)
C23 0.101(9) 0.071(7) 0.072(7) 0.009(6) 0.010(6) 0.006(6)

loop_
_atom_type_symbol
_atom_type_description
_atom_type_scat_dispersion_real
_atom_type_scat_dispersion_imag
_atom_type_scat_source
C C 0.0033 0.0016 'International Tables Vol C Tables 4.2.6.8 and 6.1.1.4'
H H 0.0000 0.0000 'International Tables Vol C Tables 4.2.6.8 and 6.1.1.4'
N N 0.0061 0.0033 'International Tables Vol C Tables 4.2.6.8 and 6.1.1.4'
O O 0.0106 0.0060 'International Tables Vol C Tables 4.2.6.8 and 6.1.1.4'
Br Br -0.2901 2.4595 'International Tables Vol C Tables 4.2.6.8 and 6.1.1.4'

loop_
_geom_angle_atom_site_label_1
_geom_angle_atom_site_label_2
_geom_angle_atom_site_label_3
_geom_angle
C1 N1 O1 114.1(6)
N1 O1 H1 109.5
C6 O2 C3 106.8(12)
C4 N2 C5 121.6(15)
C4 N2 C17 107.8(14)
C5 N2 C17 119.4(16)
O2 C3 C2 104.7(10)
O2 C3 C4 120.0(14)
C2 C3 C4 111.9(10)
O2 C3 H3 106.5
C2 C3 H3 106.5
C4 C3 H3 106.5
C6 C5 N2 121.1(17)
C6 C5 C10 116.7(19)
N2 C5 C10 122.0(19)
C7 C6 O2 116.9(15)
C7 C6 C5 121.3(17)
O2 C6 C5 121.8(15)
C6 C7 C8 117.8(17)
C6 C7 H7 121.1
C8 C7 H7 121.1
C9 C8 C7 123.2(19)
C9 C8 H8 118.4
C7 C8 H8 118.4
C8 C9 C10 119.2(18)
C8 C9 H9 120.4
C10 C9 H9 120.4
C9 C10 C5 121.2(18)
C9 C10 H10 119.4
C5 C10 H10 119.4
N2 C17 C18 115.8(12)
N2 C17 H17A 108.3
C18 C17 H17A 108.3
N2 C17 H17B 108.3
C18 C17 H17B 108.3
H17A C17 H17B 107.4
C6' O2' C3' 117.8(13)
C5' N2' C17' 124.3(15)
C5' N2' C4 110.8(14)
C17' N2' C4 120.2(12)
O2' C3' C4 99.7(12)
O2' C3' C2 106.5(13)
C4 C3' C2 109.2(11)
O2' C3' H3' 113.4
C4 C3' H3' 113.4
C2 C3' H3' 113.4
C6' C5' N2' 121.0(18)
C6' C5' C10' 115.3(16)
N2' C5' C10' 123.5(16)
C7' C6' C5' 124.3(19)
C7' C6' O2' 115.3(18)
C5' C6' O2' 120.4(16)
C6' C7' C8' 121.5(19)
C6' C7' H7' 119.3
C8' C7' H7' 119.3
C7' C8' C9' 114.3(17)
C7' C8' H8' 122.9
C9' C8' H8' 122.9
C10' C9' C8' 125.3(18)
C10' C9' H9' 117.3
C8' C9' H9' 117.3
C9' C10' C5' 119.4(15)
C9' C10' H10' 120.3
C5' C10' H10' 120.3
N2' C17' C18 108.1(11)
N2' C17' H17C 110.1
C18 C17' H17C 110.1
N2' C17' H17D 110.1
C18 C17' H17D 110.1
H17C C17' H17D 108.4
N1 C1 C2 123.4(7)
N1 C1 C11 114.8(7)
C2 C1 C11 121.8(7)
C1 C2 C3 125.3(10)
C1 C2 C3' 100.6(9)
C3 C2 C3' 26.3(8)
C1 C2 H2A 106.0
C3 C2 H2A 106.0
C3' C2 H2A 126.9
C1 C2 H2B 106.0
C3 C2 H2B 106.0
C3' C2 H2B 109.2
H2A C2 H2B 106.3
C1 C2 H2C 111.1
C3 C2 H2C 105.5
C3' C2 H2C 112.0
H2A C2 H2C 100.0
H2B C2 H2C 6.9
C1 C2 H2D 110.4
C3 C2 H2D 92.7
C3' C2 H2D 112.4
H2A C2 H2D 14.7
H2B C2 H2D 116.8
H2C C2 H2D 110.1
N2 C4 C3' 107.7(11)
N2 C4 N2' 28.7(7)
C3' C4 N2' 114.4(10)
N2 C4 C3 103.1(11)
C3' C4 C3 27.0(7)
N2' C4 C3 122.5(10)
N2 C4 H4A 111.1
C3' C4 H4A 129.3
N2' C4 H4A 115.4
C3 C4 H4A 111.1
N2 C4 H4B 111.1
C3' C4 H4B 85.1
N2' C4 H4B 83.6
C3 C4 H4B 111.1
H4A C4 H4B 109.1
N2 C4 H4C 84.7
C3' C4 H4C 108.0
N2' C4 H4C 107.9
C3 C4 H4C 81.1
H4A C4 H4C 46.9
H4B C4 H4C 155.9
N2 C4 H4D 135.4
C3' C4 H4D 106.7
N2' C4 H4D 109.5
C3 C4 H4D 120.2
H4A C4 H4D 64.4
H4B C4 H4D 45.5
H4C C4 H4D 110.5
C12 C11 C16 117.8(8)
C12 C11 C1 121.7(7)
C16 C11 C1 120.5(7)
C11 C12 C13 122.0(8)
C11 C12 H12 119.0
C13 C12 H12 119.0
C14 C13 C12 118.9(9)
C14 C13 H13 120.5
C12 C13 H13 120.5
C15 C14 C13 120.9(8)
C15 C14 Br1 119.4(7)
C13 C14 Br1 119.6(7)
C14 C15 C16 120.3(8)
C14 C15 H15 119.8
C16 C15 H15 119.8
C15 C16 C11 120.0(8)
C15 C16 H16 120.0
C11 C16 H16 120.0
C19 C18 C23 118.1(10)
C19 C18 C17' 132.0(11)
C23 C18 C17' 109.6(10)
C19 C18 C17 110.1(11)
C23 C18 C17 131.8(11)
C17' C18 C17 23.2(6)
C18 C19 C20 120.4(12)
C18 C19 H19 119.8
C20 C19 H19 119.8
C21 C20 C19 120.8(13)
C21 C20 H20 119.6
C19 C20 H20 119.6
C20 C21 C22 119.7(13)
C20 C21 H21 120.2
C22 C21 H21 120.2
C21 C22 C23 121.9(12)
C21 C22 H22 119.1
C23 C22 H22 119.1
C22 C23 C18 119.0(11)
C22 C23 H23 120.5
C18 C23 H23 120.5

loop_
_geom_bond_atom_site_label_1
_geom_bond_atom_site_label_2
_geom_bond_distance
Br1 C14 1.891(8)
N1 C1 1.276(9)
N1 O1 1.390(8)
O1 H1 0.8200
O2 C6 1.39(2)
O2 C3 1.405(18)
N2 C4 1.394(18)
N2 C5 1.41(3)
N2 C17 1.47(2)
C3 C2 1.478(14)
C3 C4 1.555(15)
C3 H3 0.9800
C5 C6 1.40(3)
C5 C10 1.42(2)
C6 C7 1.38(2)
C7 C8 1.39(2)
C7 H7 0.9300
C8 C9 1.33(3)
C8 H8 0.9300
C9 C10 1.38(3)
C9 H9 0.9300
C10 H10 0.9300
C17 C18 1.577(19)
C17 H17A 0.9700
C17 H17B 0.9700
O2' C6' 1.41(2)
O2' C3' 1.43(2)
N2' C5' 1.39(2)
N2' C17' 1.456(19)
N2' C4 1.537(19)
C3' C4 1.478(16)
C3' C2 1.603(16)
C3' H3' 0.9800
C5' C6' 1.37(2)
C5' C10' 1.41(2)
C6' C7' 1.36(2)
C7' C8' 1.37(2)
C7' H7' 0.9300
C8' C9' 1.39(3)
C8' H8' 0.9300
C9' C10' 1.35(2)
C9' H9' 0.9300
C10' H10' 0.9300
C17' C18 1.549(17)
C17' H17C 0.9700
C17' H17D 0.9700
C1 C2 1.469(11)
C1 C11 1.490(10)
C2 H2A 0.9700
C2 H2B 0.9700
C2 H2C 0.9470
C2 H2D 0.9607
C4 H4A 0.9700
C4 H4B 0.9700
C4 H4C 0.9689
C4 H4D 0.9347
C11 C12 1.369(11)
C11 C16 1.394(11)
C12 C13 1.390(12)
C12 H12 0.9300
C13 C14 1.361(12)
C13 H13 0.9300
C14 C15 1.353(13)
C15 C16 1.393(12)
C15 H15 0.9300
C16 H16 0.9300
C18 C19 1.349(16)
C18 C23 1.373(15)
C19 C20 1.380(17)
C19 H19 0.9300
C20 C21 1.303(18)
C20 H20 0.9300
C21 C22 1.329(17)
C21 H21 0.9300
C22 C23 1.362(17)
C22 H22 0.9300
C23 H23 0.9300

loop_
_geom_hbond_atom_site_label_D
_geom_hbond_atom_site_label_H
_geom_hbond_atom_site_label_A
_geom_hbond_distance_DH
_geom_hbond_distance_HA
_geom_hbond_distance_DA
_geom_hbond_angle_DHA
_geom_hbond_site_symmetry_A
O1 H1 N1 0.82 2.08 2.793(9) 145.4 2_866

loop_
_geom_torsion_atom_site_label_1
_geom_torsion_atom_site_label_2
_geom_torsion_atom_site_label_3
_geom_torsion_atom_site_label_4
_geom_torsion
C6 O2 C3 C2 178.2(12)
C6 O2 C3 C4 -55.3(18)
C4 N2 C5 C6 8(3)
C17 N2 C5 C6 147.8(19)
C4 N2 C5 C10 -176.7(16)
C17 N2 C5 C10 -37(3)
C3 O2 C6 C7 -157.1(16)
C3 O2 C6 C5 25(2)
N2 C5 C6 C7 178.7(18)
C10 C5 C6 C7 4(3)
N2 C5 C6 O2 -4(3)
C10 C5 C6 O2 -178.7(15)
O2 C6 C7 C8 -174.9(16)
C5 C6 C7 C8 3(3)
C6 C7 C8 C9 -6(3)
C7 C8 C9 C10 2(3)
C8 C9 C10 C5 5(3)
C6 C5 C10 C9 -8(3)
N2 C5 C10 C9 177.2(19)
C4 N2 C17 C18 -75.5(15)
C5 N2 C17 C18 140.2(16)
C6' O2' C3' C4 56.0(18)
C6' O2' C3' C2 169.5(14)
C17' N2' C5' C6' -170.1(17)
C4 N2' C5' C6' -15(3)
C17' N2' C5' C10' 16(3)
C4 N2' C5' C10' 171.4(15)
N2' C5' C6' C7' -176(2)
C10' C5' C6' C7' -2(3)
N2' C5' C6' O2' 6(3)
C10' C5' C6' O2' -179.1(16)
C3' O2' C6' C7' 152.2(17)
C3' O2' C6' C5' -31(3)
C5' C6' C7' C8' 1(3)
O2' C6' C7' C8' 178.1(19)
C6' C7' C8' C9' 0(3)
C7' C8' C9' C10' 0(3)
C8' C9' C10' C5' -1(3)
C6' C5' C10' C9' 2(3)
N2' C5' C10' C9' 176.4(18)
C5' N2' C17' C18 90.6(19)
C4 N2' C17' C18 -62.8(15)
O1 N1 C1 C2 -1.5(11)
O1 N1 C1 C11 176.7(6)
N1 C1 C2 C3 101.9(11)
C11 C1 C2 C3 -76.2(12)
N1 C1 C2 C3' 111.8(10)
C11 C1 C2 C3' -66.3(10)
O2 C3 C2 C1 86.5(14)
C4 C3 C2 C1 -44.9(16)
O2 C3 C2 C3' 64(2)
C4 C3 C2 C3' -67(2)
O2' C3' C2 C1 164.3(11)
C4 C3' C2 C1 -88.8(13)
O2' C3' C2 C3 -34.2(18)
C4 C3' C2 C3 72.7(18)
C5 N2 C4 C3' -3(2)
C17 N2 C4 C3' -146.0(13)
C5 N2 C4 N2' 106(3)
C17 N2 C4 N2' -37.3(19)
C5 N2 C4 C3 -30(2)
C17 N2 C4 C3 -173.6(12)
O2' C3' C4 N2 -35.2(15)
C2 C3' C4 N2 -146.6(13)
O2' C3' C4 N2' -65.1(15)
C2 C3' C4 N2' -176.5(11)
O2' C3' C4 C3 49.0(18)
C2 C3' C4 C3 -62.4(17)
C5' N2' C4 N2 -34.7(19)
C17' N2' C4 N2 122(3)
C5' N2' C4 C3' 47.6(19)
C17' N2' C4 C3' -155.8(14)
C5' N2' C4 C3 18(2)
C17' N2' C4 C3 174.8(13)
O2 C3 C4 N2 58.1(17)
C2 C3 C4 N2 -178.7(12)
O2 C3 C4 C3' -45(2)
C2 C3 C4 C3' 78(2)
O2 C3 C4 N2' 35(2)
C2 C3 C4 N2' 158.1(12)
N1 C1 C11 C12 -16.9(11)
C2 C1 C11 C12 161.4(8)
N1 C1 C11 C16 163.4(8)
C2 C1 C11 C16 -18.4(11)
C16 C11 C12 C13 -1.3(13)
C1 C11 C12 C13 178.9(8)
C11 C12 C13 C14 0.8(15)
C12 C13 C14 C15 -0.6(14)
C12 C13 C14 Br1 179.9(7)
C13 C14 C15 C16 1.0(14)
Br1 C14 C15 C16 -179.5(7)
C14 C15 C16 C11 -1.5(14)
C12 C11 C16 C15 1.6(13)
C1 C11 C16 C15 -178.6(8)
N2' C17' C18 C19 -50.4(19)
N2' C17' C18 C23 136.2(11)
N2' C17' C18 C17 -28.8(19)
N2 C17 C18 C19 -54.5(16)
N2 C17 C18 C23 123.3(15)
N2 C17 C18 C17' 142(3)
C23 C18 C19 C20 2(2)
C17' C18 C19 C20 -171.2(14)
C17 C18 C19 C20 179.9(15)
C18 C19 C20 C21 -4(3)
C19 C20 C21 C22 3(3)
C20 C21 C22 C23 0(2)
C21 C22 C23 C18 -2.2(19)
C19 C18 C23 C22 1.2(18)
C17' C18 C23 C22 175.7(11)
C17 C18 C23 C22 -176.4(12)
